data_7222262
loop_
_publ_author_name
'Li, Xiu-Yuan'
'Liu, Xia-Xia'
'Yue, Kenfen'
'Wu, Ya-Pan'
'He, Tian'
'Yan, Ni'
'Wang, Yao-Yu'

_publ_section_title
;
 Solvent-controlled formation of four Ni(II) coordination polymers based
 on flexible bis(imidazole) ligand: syntheses, structural diversification,
 properties
;
_journal_name_full 'RSC Adv.'
_journal_paper_doi 10.1039/C5RA15397B
_journal_year 2015
_chemical_formula_sum 'C24 H29 Br N5 Ni O5'
_chemical_formula_weight 606.14
_chemical_name_systematic
; 
 ? 
;
_space_group_IT_number 11
_symmetry_cell_setting monoclinic
_symmetry_space_group_name_Hall '-P 2yb'
_symmetry_space_group_name_H-M 'P 1 21/m 1'
_atom_sites_solution_hydrogens geom
_atom_sites_solution_primary direct
_atom_sites_solution_secondary difmap
_audit_creation_method SHELXL-97
_audit_update_record
;
2015-07-04 deposited with the CCDC.
2015-09-21 downloaded from the CCDC.
;
_cell_angle_alpha 90.00
_cell_angle_beta 96.942(4)
_cell_angle_gamma 90.00
_cell_formula_units_Z 4
_cell_length_a 8.8813(18)
_cell_length_b 17.915(4)
_cell_length_c 17.223(3)
_cell_measurement_reflns_used 992
_cell_measurement_temperature 296(2)
_cell_measurement_theta_max 18.50
_cell_measurement_theta_min 2.31
_cell_volume 2720.2(9)
_computing_structure_refinement 'SHELXL-97 (Sheldrick, 1997)'
_computing_structure_solution 'SHELXS-97 (Sheldrick, 1990)'
_diffrn_ambient_temperature 296(2)
_diffrn_measured_fraction_theta_full 0.994
_diffrn_measured_fraction_theta_max 0.994
_diffrn_measurement_device_type 'Bruker SMART APEX II CCD area-detector'
_diffrn_measurement_method '\f and \w scans'
_diffrn_radiation_monochromator graphite
_diffrn_radiation_source 'fine-focus sealed tube'
_diffrn_radiation_type MoK\a
_diffrn_radiation_wavelength 0.71073
_diffrn_reflns_av_R_equivalents 0.0823
_diffrn_reflns_av_sigmaI/netI 0.1073
_diffrn_reflns_limit_h_max 10
_diffrn_reflns_limit_h_min -10
_diffrn_reflns_limit_k_max 21
_diffrn_reflns_limit_k_min -15
_diffrn_reflns_limit_l_max 20
_diffrn_reflns_limit_l_min -17
_diffrn_reflns_number 13740
_diffrn_reflns_theta_full 25.05
_diffrn_reflns_theta_max 25.05
_diffrn_reflns_theta_min 2.27
_exptl_absorpt_coefficient_mu 2.224
_exptl_absorpt_correction_T_max 0.7314
_exptl_absorpt_correction_T_min 0.5955
_exptl_absorpt_correction_type multi-scan
_exptl_absorpt_process_details SADABS
_exptl_crystal_colour green
_exptl_crystal_density_diffrn 1.480
_exptl_crystal_density_method 'not measured'
_exptl_crystal_description block
_exptl_crystal_F_000 1244
_exptl_crystal_size_max 0.26
_exptl_crystal_size_mid 0.19
_exptl_crystal_size_min 0.15
_refine_diff_density_max 1.102
_refine_diff_density_min -1.428
_refine_diff_density_rms 0.127
_refine_ls_extinction_method none
_refine_ls_goodness_of_fit_ref 1.057
_refine_ls_hydrogen_treatment constr
_refine_ls_matrix_type full
_refine_ls_number_parameters 282
_refine_ls_number_reflns 4957
_refine_ls_number_restraints 12
_refine_ls_restrained_S_all 1.067
_refine_ls_R_factor_all 0.1345
_refine_ls_R_factor_gt 0.0781
_refine_ls_shift/su_max 0.000
_refine_ls_shift/su_mean 0.000
_refine_ls_structure_factor_coef Fsqd
_refine_ls_weighting_details 'calc w=1/[\s^2^(Fo^2^)+(0.1000P)^2^+0.4586P] where P=(Fo^2^+2Fc^2^)/3'
_refine_ls_weighting_scheme calc
_refine_ls_wR_factor_gt 0.2014
_refine_ls_wR_factor_ref 0.2274
_reflns_number_gt 2515
_reflns_number_total 4957
_reflns_threshold_expression >2sigma(I)
_cod_data_source_file c5ra15397b2.cif
_cod_data_source_block 4
_cod_original_cell_volume 2720.3(9)
_cod_original_sg_symbol_H-M P2(1)/m
_cod_database_code 7222262

loop_
_symmetry_equiv_pos_as_xyz
'x, y, z'
'-x, y+1/2, -z'
'-x, -y, -z'
'x, -y-1/2, z'

loop_
_atom_site_label
_atom_site_type_symbol
_atom_site_fract_x
_atom_site_fract_y
_atom_site_fract_z
_atom_site_U_iso_or_equiv
_atom_site_adp_type
_atom_site_occupancy
_atom_site_symmetry_multiplicity
_atom_site_calc_flag
_atom_site_refinement_flags
Ni1 Ni 0.45842(10) 0.49829(5) 0.25951(5) 0.0325(3) Uani 1 1 d .
N1 N 0.6662(7) 0.4876(3) 0.2215(4) 0.0386(16) Uani 1 1 d .
N2 N 0.8662(7) 0.5083(4) 0.1599(4) 0.0411(16) Uani 1 1 d .
N3 N 0.7047(7) 0.5106(4) 0.4814(4) 0.0493(18) Uani 1 1 d .
N4 N 0.5520(7) 0.4946(4) 0.3732(3) 0.0402(15) Uani 1 1 d .
O1 O 0.4066(6) 0.3862(3) 0.2575(3) 0.0498(15) Uani 1 1 d .
O2 O 0.3339(6) 0.4494(3) 0.1498(3) 0.0493(15) Uani 1 1 d .
O3 O 0.2413(6) 0.5520(3) 0.2845(3) 0.0434(13) Uani 1 1 d .
O4 O 0.4279(6) 0.6110(2) 0.2408(3) 0.0390(13) Uani 1 1 d .
Br1 Br 0.0431(3) 0.2500 -0.05528(11) 0.1255(9) Uani 1 2 d S
Br2 Br -0.23669(18) 0.7500 0.24030(11) 0.0906(6) Uani 1 2 d S
C1 C 0.6246(10) 0.5654(5) 0.0991(5) 0.064(3) Uani 1 1 d .
H1A H 0.6686 0.6140 0.0953 0.096 Uiso 1 1 calc R
H1B H 0.5242 0.5704 0.1138 0.096 Uiso 1 1 calc R
H1C H 0.6195 0.5406 0.0494 0.096 Uiso 1 1 calc R
C2 C 0.7192(9) 0.5210(4) 0.1589(4) 0.0367(19) Uani 1 1 d .
C3 C 0.7865(9) 0.4526(5) 0.2606(4) 0.043(2) Uani 1 1 d .
H3 H 0.7850 0.4247 0.3060 0.052 Uiso 1 1 calc R
C4 C 0.9121(9) 0.4648(5) 0.2228(5) 0.047(2) Uani 1 1 d .
H4 H 1.0096 0.4468 0.2374 0.056 Uiso 1 1 calc R
C5 C 0.9632(10) 0.5331(5) 0.1037(5) 0.049(2) Uani 1 1 d .
H5A H 1.0679 0.5300 0.1272 0.059 Uiso 1 1 calc R
H5B H 0.9412 0.5851 0.0913 0.059 Uiso 1 1 calc R
C6 C 0.9453(9) 0.4883(4) 0.0283(4) 0.042(2) Uani 1 1 d .
H6A H 0.9611 0.4359 0.0408 0.050 Uiso 1 1 calc R
H6B H 0.8423 0.4940 0.0030 0.050 Uiso 1 1 calc R
C7 C 0.9684(14) 0.5016(8) 0.5347(6) 0.115(4) Uani 1 1 d U
H7 H 1.0197 0.4796 0.5792 0.137 Uiso 1 1 calc R
C8 C 0.8189(10) 0.5398(6) 0.5406(5) 0.062(3) Uani 1 1 d U
H8A H 0.7883 0.5314 0.5920 0.075 Uiso 1 1 calc R
H8B H 0.8297 0.5932 0.5333 0.075 Uiso 1 1 calc R
C9 C 0.6460(11) 0.4403(6) 0.4838(5) 0.057(2) Uani 1 1 d .
H9 H 0.6668 0.4053 0.5236 0.068 Uiso 1 1 calc R
C10 C 0.5531(9) 0.4321(5) 0.4178(5) 0.045(2) Uani 1 1 d .
H10 H 0.4966 0.3893 0.4040 0.054 Uiso 1 1 calc R
C11 C 0.6482(8) 0.5410(5) 0.4135(5) 0.042(2) Uani 1 1 d .
C12 C 0.6859(12) 0.6166(5) 0.3911(5) 0.072(3) Uani 1 1 d .
H12A H 0.6647 0.6219 0.3354 0.107 Uiso 1 1 calc R
H12B H 0.7916 0.6259 0.4070 0.107 Uiso 1 1 calc R
H12C H 0.6261 0.6518 0.4162 0.107 Uiso 1 1 calc R
C13 C 0.3455(10) 0.3903(4) 0.1866(5) 0.046(2) Uani 1 1 d .
C14 C 0.2966(9) 0.3176(4) 0.1488(5) 0.0411(19) Uani 1 1 d .
C15 C 0.2119(10) 0.3169(4) 0.0754(5) 0.051(2) Uani 1 1 d .
H15 H 0.1840 0.3614 0.0499 0.061 Uiso 1 1 calc R
C16 C 0.1701(17) 0.2500 0.0412(7) 0.063(4) Uani 1 2 d S
C17 C 0.3417(12) 0.2500 0.1847(6) 0.041(3) Uani 1 2 d S
H17 H 0.4021 0.2500 0.2327 0.049 Uiso 1 2 calc SR
C18 C 0.2983(9) 0.6101(4) 0.2637(4) 0.0349(18) Uani 1 1 d .
C19 C 0.2113(8) 0.6825(4) 0.2642(4) 0.0329(17) Uani 1 1 d .
C20 C 0.0579(9) 0.6824(4) 0.2621(4) 0.0407(19) Uani 1 1 d .
H20 H 0.0059 0.6374 0.2616 0.049 Uiso 1 1 calc R
C21 C -0.0228(12) 0.7500 0.2606(7) 0.048(3) Uani 1 2 d S
C22 C 0.2862(11) 0.7500 0.2633(6) 0.032(2) Uani 1 2 d S
H22 H 0.3906 0.7500 0.2620 0.038 Uiso 1 2 calc SR

loop_
_atom_site_aniso_label
_atom_site_aniso_U_11
_atom_site_aniso_U_22
_atom_site_aniso_U_33
_atom_site_aniso_U_23
_atom_site_aniso_U_13
_atom_site_aniso_U_12
Ni1 0.0334(6) 0.0232(5) 0.0414(6) -0.0015(5) 0.0061(4) 0.0017(4)
N1 0.028(3) 0.038(4) 0.050(4) -0.001(3) 0.003(3) 0.013(3)
N2 0.038(4) 0.048(4) 0.039(4) 0.009(3) 0.014(3) 0.004(3)
N3 0.032(4) 0.079(6) 0.036(4) -0.006(4) 0.003(3) 0.003(4)
N4 0.037(4) 0.043(4) 0.044(4) 0.001(3) 0.015(3) 0.000(3)
O1 0.063(4) 0.030(3) 0.056(4) -0.004(3) 0.002(3) -0.005(3)
O2 0.059(4) 0.018(3) 0.066(4) -0.004(3) -0.007(3) 0.000(2)
O3 0.031(3) 0.027(3) 0.072(4) -0.002(3) 0.009(3) -0.005(2)
O4 0.036(3) 0.025(3) 0.058(3) -0.001(2) 0.015(3) 0.005(2)
Br1 0.187(2) 0.0734(12) 0.0959(14) 0.000 -0.0669(14) 0.000
Br2 0.0515(10) 0.0887(12) 0.1325(15) 0.000 0.0146(9) 0.000
C1 0.059(6) 0.076(7) 0.058(6) 0.029(5) 0.011(5) 0.035(5)
C2 0.047(5) 0.038(4) 0.029(4) -0.003(3) 0.018(4) 0.004(3)
C3 0.038(5) 0.053(5) 0.040(5) 0.004(4) 0.014(4) 0.001(4)
C4 0.031(5) 0.063(6) 0.045(5) -0.001(4) 0.001(4) 0.011(4)
C5 0.048(5) 0.049(5) 0.052(5) 0.005(4) 0.014(4) 0.001(4)
C6 0.046(5) 0.041(5) 0.042(5) 0.001(4) 0.023(4) 0.011(4)
C7 0.069(7) 0.179(9) 0.093(7) -0.040(7) -0.003(6) 0.004(7)
C8 0.045(5) 0.093(6) 0.050(5) -0.012(5) 0.016(4) 0.009(5)
C9 0.057(6) 0.071(7) 0.045(6) 0.016(5) 0.021(5) 0.024(5)
C10 0.042(5) 0.041(5) 0.059(6) 0.009(4) 0.031(4) 0.009(4)
C11 0.021(4) 0.062(6) 0.044(5) -0.007(4) 0.005(4) -0.002(4)
C12 0.075(7) 0.055(6) 0.079(7) -0.001(5) -0.016(6) -0.013(5)
C13 0.054(6) 0.026(4) 0.057(6) -0.011(4) 0.008(4) 0.003(4)
C14 0.041(5) 0.029(4) 0.052(5) 0.004(4) 0.002(4) 0.006(4)
C15 0.062(6) 0.033(5) 0.057(5) 0.012(4) 0.000(4) -0.001(4)
C16 0.103(12) 0.031(7) 0.047(7) 0.000 -0.021(7) 0.000
C17 0.042(7) 0.040(6) 0.039(6) 0.000 -0.004(5) 0.000
C18 0.042(5) 0.022(4) 0.039(4) -0.002(3) -0.004(4) 0.004(3)
C19 0.038(5) 0.029(4) 0.033(4) -0.002(3) 0.008(3) 0.003(3)
C20 0.042(5) 0.026(4) 0.054(5) -0.001(4) 0.007(4) 0.004(4)
C21 0.031(7) 0.041(7) 0.071(8) 0.000 -0.002(6) 0.000
C22 0.023(6) 0.032(6) 0.038(6) 0.000 -0.004(4) 0.000

loop_
_atom_type_symbol
_atom_type_description
_atom_type_scat_dispersion_real
_atom_type_scat_dispersion_imag
_atom_type_scat_source
C C 0.0033 0.0016 'International Tables Vol C Tables 4.2.6.8 and 6.1.1.4'
H H 0.0000 0.0000 'International Tables Vol C Tables 4.2.6.8 and 6.1.1.4'
N N 0.0061 0.0033 'International Tables Vol C Tables 4.2.6.8 and 6.1.1.4'
O O 0.0106 0.0060 'International Tables Vol C Tables 4.2.6.8 and 6.1.1.4'
Ni Ni 0.3393 1.1124 'International Tables Vol C Tables 4.2.6.8 and 6.1.1.4'
Br Br -0.2901 2.4595 'International Tables Vol C Tables 4.2.6.8 and 6.1.1.4'

loop_
_geom_angle_atom_site_label_1
_geom_angle_atom_site_label_2
_geom_angle_atom_site_label_3
_geom_angle
_geom_angle_site_symmetry_1
_geom_angle_site_symmetry_3
N4 Ni1 N1 91.5(2) . .
N4 Ni1 O4 102.3(2) . .
N1 Ni1 O4 98.6(2) . .
N4 Ni1 O1 92.8(2) . .
N1 Ni1 O1 96.5(2) . .
O4 Ni1 O1 158.3(2) . .
N4 Ni1 O3 95.2(2) . .
N1 Ni1 O3 159.0(2) . .
O4 Ni1 O3 60.58(19) . .
O1 Ni1 O3 103.1(2) . .
N4 Ni1 O2 154.0(2) . .
N1 Ni1 O2 93.8(2) . .
O4 Ni1 O2 102.05(19) . .
O1 Ni1 O2 61.3(2) . .
O3 Ni1 O2 88.9(2) . .
C3 N1 C2 105.7(6) . .
C3 N1 Ni1 125.2(5) . .
C2 N1 Ni1 128.6(5) . .
C2 N2 C4 108.1(6) . .
C2 N2 C5 127.3(7) . .
C4 N2 C5 124.5(7) . .
C11 N3 C9 107.4(7) . .
C11 N3 C8 128.9(8) . .
C9 N3 C8 123.3(8) . .
C11 N4 C10 105.2(7) . .
C11 N4 Ni1 130.2(6) . .
C10 N4 Ni1 123.0(6) . .
C13 O1 Ni1 91.6(5) . .
C13 O2 Ni1 84.3(5) . .
C18 O3 Ni1 85.0(4) . .
C18 O4 Ni1 92.6(4) . .
C2 C1 H1A 109.5 . .
C2 C1 H1B 109.5 . .
H1A C1 H1B 109.5 . .
C2 C1 H1C 109.5 . .
H1A C1 H1C 109.5 . .
H1B C1 H1C 109.5 . .
N2 C2 N1 110.3(6) . .
N2 C2 C1 125.3(7) . .
N1 C2 C1 124.3(7) . .
N1 C3 C4 109.2(7) . .
N1 C3 H3 125.4 . .
C4 C3 H3 125.4 . .
N2 C4 C3 106.7(7) . .
N2 C4 H4 126.7 . .
C3 C4 H4 126.7 . .
N2 C5 C6 113.7(7) . .
N2 C5 H5A 108.8 . .
C6 C5 H5A 108.8 . .
N2 C5 H5B 108.8 . .
C6 C5 H5B 108.8 . .
H5A C5 H5B 107.7 . .
C6 C6 C5 113.2(8) 3_765 .
C6 C6 H6A 108.9 3_765 .
C5 C6 H6A 108.9 . .
C6 C6 H6B 108.9 3_765 .
C5 C6 H6B 108.9 . .
H6A C6 H6B 107.7 . .
C7 C7 C8 122.0(15) 3_766 .
C7 C7 H7 119.0 3_766 .
C8 C7 H7 119.0 . .
N3 C8 C7 109.7(8) . .
N3 C8 H8A 109.7 . .
C7 C8 H8A 109.7 . .
N3 C8 H8B 109.7 . .
C7 C8 H8B 109.7 . .
H8A C8 H8B 108.2 . .
C10 C9 N3 106.0(7) . .
C10 C9 H9 127.0 . .
N3 C9 H9 127.0 . .
C9 C10 N4 110.7(8) . .
C9 C10 H10 124.7 . .
N4 C10 H10 124.7 . .
N4 C11 N3 110.7(7) . .
N4 C11 C12 126.7(8) . .
N3 C11 C12 122.5(8) . .
C11 C12 H12A 109.5 . .
C11 C12 H12B 109.5 . .
H12A C12 H12B 109.5 . .
C11 C12 H12C 109.5 . .
H12A C12 H12C 109.5 . .
H12B C12 H12C 109.5 . .
O2 C13 O1 122.7(7) . .
O2 C13 C14 121.5(8) . .
O1 C13 C14 115.7(7) . .
C15 C14 C17 119.3(8) . .
C15 C14 C13 120.0(7) . .
C17 C14 C13 120.6(7) . .
C16 C15 C14 119.2(8) . .
C16 C15 H15 120.4 . .
C14 C15 H15 120.4 . .
C15 C16 C15 122.6(11) . 4_565
C15 C16 Br1 118.7(5) . .
C15 C16 Br1 118.7(5) 4_565 .
C14 C17 C14 120.3(10) 4_565 .
C14 C17 H17 119.8 4_565 .
C14 C17 H17 119.8 . .
O3 C18 O4 121.8(6) . .
O3 C18 C19 119.7(7) . .
O4 C18 C19 118.5(6) . .
C20 C19 C22 118.9(7) . .
C20 C19 C18 120.8(7) . .
C22 C19 C18 120.3(7) . .
C19 C20 C21 120.5(8) . .
C19 C20 H20 119.7 . .
C21 C20 H20 119.7 . .
C20 C21 C20 118.9(10) 4_575 .
C20 C21 Br2 120.2(5) 4_575 .
C20 C21 Br2 120.2(5) . .
C19 C22 C19 122.2(10) . 4_575
C19 C22 H22 118.9 . .
C19 C22 H22 118.9 4_575 .

loop_
_geom_bond_atom_site_label_1
_geom_bond_atom_site_label_2
_geom_bond_distance
_geom_bond_site_symmetry_2
Ni1 N4 2.034(6) .
Ni1 N1 2.040(6) .
Ni1 O4 2.058(5) .
Ni1 O1 2.060(5) .
Ni1 O3 2.243(5) .
Ni1 O2 2.248(5) .
N1 C3 1.347(9) .
N1 C2 1.366(9) .
N2 C2 1.324(10) .
N2 C4 1.356(9) .
N2 C5 1.442(9) .
N3 C11 1.331(9) .
N3 C9 1.367(11) .
N3 C8 1.446(10) .
N4 C11 1.326(10) .
N4 C10 1.358(9) .
O1 C13 1.278(9) .
O2 C13 1.233(9) .
O3 C18 1.229(8) .
O4 C18 1.260(8) .
Br1 C16 1.893(12) .
Br2 C21 1.890(11) .
C1 C2 1.480(10) .
C1 H1A 0.9600 .
C1 H1B 0.9600 .
C1 H1C 0.9600 .
C3 C4 1.376(10) .
C3 H3 0.9300 .
C4 H4 0.9300 .
C5 C6 1.519(10) .
C5 H5A 0.9700 .
C5 H5B 0.9700 .
C6 C6 1.516(13) 3_765
C6 H6A 0.9700 .
C6 H6B 0.9700 .
C7 C7 1.38(2) 3_766
C7 C8 1.508(14) .
C7 H7 0.9300 .
C8 H8A 0.9700 .
C8 H8B 0.9700 .
C9 C10 1.331(11) .
C9 H9 0.9300 .
C10 H10 0.9300 .
C11 C12 1.458(11) .
C12 H12A 0.9600 .
C12 H12B 0.9600 .
C12 H12C 0.9600 .
C13 C14 1.497(10) .
C14 C15 1.391(10) .
C14 C17 1.395(9) .
C15 C16 1.366(9) .
C15 H15 0.9300 .
C16 C15 1.366(9) 4_565
C17 C14 1.395(9) 4_565
C17 H17 0.9300 .
C18 C19 1.511(9) .
C19 C20 1.358(10) .
C19 C22 1.382(8) .
C20 C21 1.405(9) .
C20 H20 0.9300 .
C21 C20 1.405(9) 4_575
C22 C19 1.382(8) 4_575
C22 H22 0.9300 .

loop_
_geom_torsion_atom_site_label_1
_geom_torsion_atom_site_label_2
_geom_torsion_atom_site_label_3
_geom_torsion_atom_site_label_4
_geom_torsion
_geom_torsion_site_symmetry_1
_geom_torsion_site_symmetry_4
N4 Ni1 N1 C3 28.4(6) . .
O4 Ni1 N1 C3 131.1(6) . .
O1 Ni1 N1 C3 -64.6(6) . .
O3 Ni1 N1 C3 136.9(6) . .
O2 Ni1 N1 C3 -126.1(6) . .
N4 Ni1 N1 C2 -142.4(6) . .
O4 Ni1 N1 C2 -39.7(6) . .
O1 Ni1 N1 C2 124.6(6) . .
O3 Ni1 N1 C2 -33.9(10) . .
O2 Ni1 N1 C2 63.1(6) . .
N1 Ni1 N4 C11 63.5(7) . .
O4 Ni1 N4 C11 -35.6(7) . .
O1 Ni1 N4 C11 160.0(7) . .
O3 Ni1 N4 C11 -96.6(7) . .
O2 Ni1 N4 C11 165.2(6) . .
N1 Ni1 N4 C10 -99.9(6) . .
O4 Ni1 N4 C10 161.0(5) . .
O1 Ni1 N4 C10 -3.4(6) . .
O3 Ni1 N4 C10 100.0(6) . .
O2 Ni1 N4 C10 1.8(9) . .
N4 Ni1 O1 C13 178.7(5) . .
N1 Ni1 O1 C13 -89.5(5) . .
O4 Ni1 O1 C13 44.2(8) . .
O3 Ni1 O1 C13 82.8(5) . .
O2 Ni1 O1 C13 1.3(4) . .
N4 Ni1 O2 C13 -7.3(8) . .
N1 Ni1 O2 C13 93.9(5) . .
O4 Ni1 O2 C13 -166.5(5) . .
O1 Ni1 O2 C13 -1.4(5) . .
O3 Ni1 O2 C13 -106.9(5) . .
N4 Ni1 O3 C18 100.5(4) . .
N1 Ni1 O3 C18 -7.4(8) . .
O4 Ni1 O3 C18 -0.7(4) . .
O1 Ni1 O3 C18 -165.4(4) . .
O2 Ni1 O3 C18 -105.2(4) . .
N4 Ni1 O4 C18 -88.3(4) . .
N1 Ni1 O4 C18 178.3(4) . .
O1 Ni1 O4 C18 44.8(7) . .
O3 Ni1 O4 C18 0.7(4) . .
O2 Ni1 O4 C18 82.5(4) . .
C4 N2 C2 N1 1.2(8) . .
C5 N2 C2 N1 179.2(7) . .
C4 N2 C2 C1 -179.2(8) . .
C5 N2 C2 C1 -1.1(12) . .
C3 N1 C2 N2 -1.0(8) . .
Ni1 N1 C2 N2 171.2(5) . .
C3 N1 C2 C1 179.4(8) . .
Ni1 N1 C2 C1 -8.4(11) . .
C2 N1 C3 C4 0.4(9) . .
Ni1 N1 C3 C4 -172.1(5) . .
C2 N2 C4 C3 -0.9(9) . .
C5 N2 C4 C3 -179.0(7) . .
N1 C3 C4 N2 0.3(9) . .
C2 N2 C5 C6 -77.0(10) . .
C4 N2 C5 C6 100.8(9) . .
N2 C5 C6 C6 -176.4(8) . 3_765
C11 N3 C8 C7 -102.3(11) . .
C9 N3 C8 C7 70.7(11) . .
C7 C7 C8 N3 53(2) 3_766 .
C11 N3 C9 C10 -1.6(9) . .
C8 N3 C9 C10 -175.9(7) . .
N3 C9 C10 N4 0.6(9) . .
C11 N4 C10 C9 0.7(8) . .
Ni1 N4 C10 C9 167.7(5) . .
C10 N4 C11 N3 -1.8(8) . .
Ni1 N4 C11 N3 -167.4(5) . .
C10 N4 C11 C12 -179.1(8) . .
Ni1 N4 C11 C12 15.3(12) . .
C9 N3 C11 N4 2.2(9) . .
C8 N3 C11 N4 176.0(7) . .
C9 N3 C11 C12 179.6(8) . .
C8 N3 C11 C12 -6.5(13) . .
Ni1 O2 C13 O1 2.3(8) . .
Ni1 O2 C13 C14 -174.0(7) . .
Ni1 O1 C13 O2 -2.5(8) . .
Ni1 O1 C13 C14 174.0(6) . .
O2 C13 C14 C15 -11.7(12) . .
O1 C13 C14 C15 171.8(7) . .
O2 C13 C14 C17 165.1(9) . .
O1 C13 C14 C17 -11.5(12) . .
C17 C14 C15 C16 2.3(14) . .
C13 C14 C15 C16 179.0(10) . .
C14 C15 C16 C15 -2(2) . 4_565
C14 C15 C16 Br1 175.7(7) . .
C15 C14 C17 C14 -2.8(16) . 4_565
C13 C14 C17 C14 -179.5(6) . 4_565
Ni1 O3 C18 O4 1.2(7) . .
Ni1 O3 C18 C19 -179.6(6) . .
Ni1 O4 C18 O3 -1.3(7) . .
Ni1 O4 C18 C19 179.5(5) . .
O3 C18 C19 C20 -21.7(10) . .
O4 C18 C19 C20 157.6(7) . .
O3 C18 C19 C22 161.3(8) . .
O4 C18 C19 C22 -19.5(11) . .
C22 C19 C20 C21 -1.3(12) . .
C18 C19 C20 C21 -178.4(8) . .
C19 C20 C21 C20 -0.5(16) . 4_575
C19 C20 C21 Br2 169.5(6) . .
C20 C19 C22 C19 3.3(14) . 4_575
C18 C19 C22 C19 -179.6(6) . 4_575

loop_
_platon_squeeze_void_nr
_platon_squeeze_void_average_x
_platon_squeeze_void_average_y
_platon_squeeze_void_average_z
_platon_squeeze_void_volume
_platon_squeeze_void_count_electrons
_platon_squeeze_void_content
1 -0.142 0.250 0.257 446 122 ' '
2 0.164 0.750 0.743 446 122 ' '
